data_7200579
loop_
_publ_author_name
'Jiang, Xiu-Juan'
'Zhang, Su-Zhen'
'Guo, Jian-Hua'
'Wang, Xiu-Guang'
'Li, Jin-Shan'
'Du, Miao'

_publ_section_title
;
 Structural diversity and modulation of metal--organic coordination
 frameworks with a flexible V-shaped dicarboxyl building block
;
_journal_issue 5
_journal_name_full CrystEngComm
_journal_page_first 855
_journal_paper_doi 10.1039/b818567k
_journal_volume 11
_journal_year 2009
_chemical_formula_sum 'C19 H20 F6 Ni O8'
_chemical_formula_weight 549.06
_chemical_name_systematic
;
?
;
_space_group_IT_number 14
_symmetry_cell_setting monoclinic
_symmetry_space_group_name_Hall '-P 2yn'
_symmetry_space_group_name_H-M 'P 1 21/n 1'
_atom_sites_solution_hydrogens geom
_atom_sites_solution_primary direct
_atom_sites_solution_secondary difmap
_audit_creation_method SHELXL-97
_cell_angle_alpha 90.00
_cell_angle_beta 90.0350(10)
_cell_angle_gamma 90.00
_cell_formula_units_Z 4
_cell_length_a 6.8247(5)
_cell_length_b 27.1975(19)
_cell_length_c 11.5922(8)
_cell_measurement_reflns_used 5003
_cell_measurement_temperature 296(2)
_cell_measurement_theta_max 27.85
_cell_measurement_theta_min 3.46
_cell_volume 2151.7(3)
_computing_cell_refinement 'Bruker APEX II'
_computing_data_collection 'Bruker APEX II'
_computing_data_reduction 'Bruker SAINT'
_computing_molecular_graphics 'Bruker SHELXTL'
_computing_publication_material 'Bruker SHELXTL'
_computing_structure_refinement 'SHELXL-97 (Sheldrick, 1997)'
_computing_structure_solution 'SHELXS-97 (Sheldrick, 1990)'
_diffrn_ambient_temperature 296(2)
_diffrn_measured_fraction_theta_full 0.999
_diffrn_measured_fraction_theta_max 0.999
_diffrn_measurement_device_type 'APEX II CCD area detector'
_diffrn_measurement_method 'phi and omega scans'
_diffrn_radiation_monochromator graphite
_diffrn_radiation_source 'fine-focus sealed tube'
_diffrn_radiation_type MoK\a
_diffrn_radiation_wavelength 0.71073
_diffrn_reflns_av_R_equivalents 0.0240
_diffrn_reflns_av_sigmaI/netI 0.0254
_diffrn_reflns_limit_h_max 8
_diffrn_reflns_limit_h_min -6
_diffrn_reflns_limit_k_max 27
_diffrn_reflns_limit_k_min -32
_diffrn_reflns_limit_l_max 12
_diffrn_reflns_limit_l_min -13
_diffrn_reflns_number 10888
_diffrn_reflns_theta_full 25.01
_diffrn_reflns_theta_max 25.01
_diffrn_reflns_theta_min 1.50
_exptl_absorpt_coefficient_mu 0.998
_exptl_absorpt_correction_T_max 0.8782
_exptl_absorpt_correction_T_min 0.8310
_exptl_absorpt_correction_type multi-scan
_exptl_absorpt_process_details SADABS
_exptl_crystal_colour GREEN
_exptl_crystal_density_diffrn 1.695
_exptl_crystal_density_meas ?
_exptl_crystal_density_method 'not measured'
_exptl_crystal_description BLOCK
_exptl_crystal_F_000 1120
_exptl_crystal_size_max 0.18
_exptl_crystal_size_mid 0.16
_exptl_crystal_size_min 0.14
_refine_diff_density_max 0.283
_refine_diff_density_min -0.351
_refine_diff_density_rms 0.056
_refine_ls_extinction_method none
_refine_ls_goodness_of_fit_ref 1.029
_refine_ls_hydrogen_treatment constr
_refine_ls_matrix_type full
_refine_ls_number_parameters 312
_refine_ls_number_reflns 3778
_refine_ls_number_restraints 0
_refine_ls_restrained_S_all 1.029
_refine_ls_R_factor_all 0.0510
_refine_ls_R_factor_gt 0.0358
_refine_ls_shift/su_max 0.000
_refine_ls_shift/su_mean 0.000
_refine_ls_structure_factor_coef Fsqd
_refine_ls_weighting_details 'calc w=1/[\s^2^(Fo^2^)+(0.0371P)^2^+2.4331P] where P=(Fo^2^+2Fc^2^)/3'
_refine_ls_weighting_scheme calc
_refine_ls_wR_factor_gt 0.0852
_refine_ls_wR_factor_ref 0.0929
_reflns_number_gt 2902
_reflns_number_total 3778
_reflns_threshold_expression >2sigma(I)
_cod_data_source_file b818567k.txt
_cod_data_source_block 3
_cod_depositor_comments
;
The following automatic conversions were performed:
'_symmetry_cell_setting' value 'Monoclinic' changed to 'monoclinic'
according to '/home/saulius/struct/CIF-dictionaries/cif_core.dic'
dictionary named 'cif_core.dic' version 2.4.1 from
2010-06-29.

'_exptl_absorpt_correction_type' value 'MULTI-SCAN' changed
to 'multi-scan' according to
'/home/saulius/struct/CIF-dictionaries/cif_core.dic' dictionary named
'cif_core.dic' version 2.4.1 from 2010-06-29.

Automatic conversion script
Id: cif_fix_enum 1527 2010-12-29 10:47:43Z saulius 

The following automatic conversions were performed:

'_exptl_crystal_density_meas' value 'NONE' was changed to '?' - the
value is perceived as not measured.

Automatic conversion script
Id: cif_fix_values 3008 2015-01-20 13:52:24Z robertas 
;
_cod_original_sg_symbol_H-M P2(1)/n
_cod_database_code 7200579

loop_
_symmetry_equiv_pos_as_xyz
'x, y, z'
'-x+1/2, y+1/2, -z+1/2'
'-x, -y, -z'
'x-1/2, -y-1/2, z-1/2'

loop_
_atom_site_label
_atom_site_type_symbol
_atom_site_fract_x
_atom_site_fract_y
_atom_site_fract_z
_atom_site_U_iso_or_equiv
_atom_site_adp_type
_atom_site_occupancy
_atom_site_symmetry_multiplicity
_atom_site_calc_flag
_atom_site_refinement_flags
_atom_site_disorder_assembly
_atom_site_disorder_group
Ni1 Ni 0.5000 0.0000 0.5000 0.02888(14) Uani 1 2 d S . .
Ni2 Ni 0.5000 0.5000 0.5000 0.02885(14) Uani 1 2 d S . .
F1 F -0.5556(3) 0.26598(7) 0.55629(19) 0.0517(5) Uani 1 1 d . . .
F2 F -0.3280(3) 0.22802(7) 0.64825(17) 0.0493(5) Uani 1 1 d . . .
F3 F -0.4879(3) 0.19107(7) 0.5166(2) 0.0580(6) Uani 1 1 d . . .
F4 F -0.5057(3) 0.23630(7) 0.31186(19) 0.0580(6) Uani 1 1 d . . .
F5 F -0.4541(3) 0.31075(6) 0.36019(17) 0.0504(5) Uani 1 1 d . . .
F6 F -0.2437(3) 0.27330(8) 0.25643(16) 0.0518(5) Uani 1 1 d . . .
O1 O 0.3214(3) 0.05933(7) 0.4721(2) 0.0443(6) Uani 1 1 d . . .
O2 O 0.0805(3) 0.03096(7) 0.36030(18) 0.0390(5) Uani 1 1 d . . .
O3 O 0.3350(3) 0.43693(7) 0.5278(2) 0.0448(6) Uani 1 1 d . . .
O4 O 0.0802(3) 0.46176(7) 0.63269(18) 0.0383(5) Uani 1 1 d . . .
O5 O 0.6717(4) 0.01843(12) 0.3630(2) 0.0753(9) Uani 1 1 d . . .
H5A H 0.7933 0.0252 0.3645 0.113 Uiso 1 1 d R . .
H5B H 0.6247 0.0336 0.3051 0.113 Uiso 1 1 d R . .
O6 O 0.6744(4) 0.04162(8) 0.6036(3) 0.0768(10) Uani 1 1 d . . .
H6' H 0.7750 0.0243 0.6185 0.115 Uiso 1 1 d R . .
O7 O 0.3172(3) 0.51466(11) 0.3658(2) 0.0662(8) Uani 1 1 d . . .
H7A H 0.3698 0.5244 0.3034 0.099 Uiso 1 1 d R . .
H7B H 0.2050 0.5263 0.3822 0.099 Uiso 1 1 d R . .
O8 O 0.3142(4) 0.53739(8) 0.6049(2) 0.0621(8) Uani 1 1 d . . .
H8' H 0.2206 0.5185 0.6244 0.093 Uiso 1 1 d R . .
C1 C 0.0713(4) 0.11467(10) 0.4192(3) 0.0305(6) Uani 1 1 d . . .
C2 C -0.0611(5) 0.12828(11) 0.3337(3) 0.0399(8) Uani 1 1 d . . .
H2 H -0.0841 0.1073 0.2718 0.048 Uiso 1 1 calc R . .
C3 C -0.1585(5) 0.17255(11) 0.3396(3) 0.0406(8) Uani 1 1 d . . .
H3 H -0.2460 0.1812 0.2815 0.049 Uiso 1 1 calc R . .
C4 C -0.1274(4) 0.20442(9) 0.4313(2) 0.0276(6) Uani 1 1 d . . .
C5 C 0.0120(4) 0.19165(10) 0.5137(3) 0.0318(7) Uani 1 1 d . . .
H5 H 0.0395 0.2132 0.5739 0.038 Uiso 1 1 calc R . .
C6 C 0.1097(4) 0.14732(10) 0.5070(3) 0.0330(7) Uani 1 1 d . . .
H6 H 0.2027 0.1394 0.5626 0.040 Uiso 1 1 calc R . .
C7 C 0.1655(4) 0.06469(10) 0.4174(2) 0.0314(6) Uani 1 1 d . . .
C8 C -0.2544(4) 0.25044(10) 0.4544(3) 0.0296(6) Uani 1 1 d . . .
C9 C -0.4080(4) 0.23412(11) 0.5442(3) 0.0388(8) Uani 1 1 d . . .
C10 C -0.3656(5) 0.26753(11) 0.3450(3) 0.0389(7) Uani 1 1 d . . .
C11 C -0.1350(4) 0.29544(10) 0.4966(2) 0.0288(6) Uani 1 1 d . . .
C12 C -0.1978(5) 0.32628(11) 0.5837(3) 0.0419(8) Uani 1 1 d . . .
H12 H -0.3101 0.3182 0.6250 0.050 Uiso 1 1 calc R . .
C13 C -0.0971(5) 0.36884(11) 0.6108(3) 0.0409(8) Uani 1 1 d . . .
H13 H -0.1412 0.3888 0.6706 0.049 Uiso 1 1 calc R . .
C14 C 0.0695(4) 0.38209(10) 0.5494(2) 0.0310(6) Uani 1 1 d . . .
C15 C 0.1365(4) 0.35037(10) 0.4646(3) 0.0345(7) Uani 1 1 d . . .
H15 H 0.2503 0.3581 0.4244 0.041 Uiso 1 1 calc R . .
C16 C 0.0373(4) 0.30761(10) 0.4387(3) 0.0331(7) Uani 1 1 d . . .
H16 H 0.0858 0.2867 0.3820 0.040 Uiso 1 1 calc R . .
C17 C 0.1699(4) 0.43051(10) 0.5717(3) 0.0316(6) Uani 1 1 d . . .
C18 C 0.6585(6) 0.08653(14) 0.6501(4) 0.0705(13) Uani 1 1 d . . .
H18A H 0.5552 0.1042 0.6123 0.106 Uiso 1 1 calc R . .
H18B H 0.7798 0.1039 0.6406 0.106 Uiso 1 1 calc R . .
H18C H 0.6293 0.0836 0.7308 0.106 Uiso 1 1 calc R . .
C19 C 0.3396(6) 0.57826(13) 0.6728(4) 0.0640(11) Uani 1 1 d . . .
H19A H 0.4581 0.5948 0.6508 0.096 Uiso 1 1 calc R . .
H19B H 0.3482 0.5685 0.7522 0.096 Uiso 1 1 calc R . .
H19C H 0.2303 0.6001 0.6628 0.096 Uiso 1 1 calc R . .

loop_
_atom_site_aniso_label
_atom_site_aniso_U_11
_atom_site_aniso_U_22
_atom_site_aniso_U_33
_atom_site_aniso_U_23
_atom_site_aniso_U_13
_atom_site_aniso_U_12
Ni1 0.0272(3) 0.0264(3) 0.0331(3) -0.0014(2) -0.0055(2) 0.0056(2)
Ni2 0.0249(3) 0.0270(3) 0.0346(3) -0.0028(2) 0.0030(2) -0.0027(2)
F1 0.0297(10) 0.0506(11) 0.0748(14) 0.0050(10) 0.0139(10) 0.0060(8)
F2 0.0441(11) 0.0549(12) 0.0487(12) 0.0136(9) 0.0064(9) -0.0037(9)
F3 0.0423(11) 0.0405(11) 0.0910(16) -0.0020(10) 0.0048(11) -0.0165(9)
F4 0.0458(12) 0.0487(11) 0.0795(15) -0.0033(10) -0.0330(11) 0.0024(9)
F5 0.0494(11) 0.0360(10) 0.0657(13) 0.0031(9) -0.0068(10) 0.0197(9)
F6 0.0535(12) 0.0620(13) 0.0397(11) 0.0046(9) -0.0015(9) 0.0155(10)
O1 0.0394(13) 0.0318(11) 0.0616(15) -0.0066(10) -0.0194(11) 0.0119(10)
O2 0.0367(12) 0.0329(11) 0.0473(13) -0.0099(9) -0.0101(10) 0.0086(9)
O3 0.0358(12) 0.0312(11) 0.0673(16) -0.0081(10) 0.0173(11) -0.0088(9)
O4 0.0329(11) 0.0351(11) 0.0471(13) -0.0126(10) 0.0063(10) -0.0059(9)
O5 0.0341(14) 0.140(3) 0.0519(16) 0.0374(17) 0.0039(12) 0.0036(16)
O6 0.075(2) 0.0382(14) 0.117(2) -0.0322(15) -0.0616(18) 0.0254(13)
O7 0.0336(13) 0.121(2) 0.0441(14) 0.0180(14) 0.0012(11) 0.0106(14)
O8 0.0537(15) 0.0429(14) 0.090(2) -0.0305(13) 0.0385(14) -0.0201(12)
C1 0.0263(15) 0.0280(15) 0.0373(16) 0.0008(12) -0.0012(12) 0.0046(12)
C2 0.0465(19) 0.0339(17) 0.0393(17) -0.0078(13) -0.0143(15) 0.0078(14)
C3 0.0426(19) 0.0359(17) 0.0431(18) -0.0020(14) -0.0194(15) 0.0090(14)
C4 0.0223(14) 0.0233(14) 0.0372(16) -0.0011(12) -0.0019(12) 0.0021(11)
C5 0.0291(15) 0.0291(15) 0.0373(17) -0.0037(12) -0.0069(13) 0.0003(12)
C6 0.0284(16) 0.0317(15) 0.0388(17) -0.0007(13) -0.0101(13) 0.0033(12)
C7 0.0295(16) 0.0319(16) 0.0328(16) 0.0006(12) -0.0027(13) 0.0073(12)
C8 0.0260(14) 0.0230(13) 0.0398(16) -0.0014(12) -0.0019(13) 0.0001(12)
C9 0.0269(16) 0.0314(16) 0.058(2) 0.0012(15) 0.0031(15) -0.0024(13)
C10 0.0349(18) 0.0302(15) 0.052(2) -0.0007(14) -0.0075(15) 0.0081(14)
C11 0.0250(14) 0.0228(14) 0.0385(16) 0.0013(12) 0.0022(12) 0.0011(11)
C12 0.0376(18) 0.0363(17) 0.052(2) -0.0071(15) 0.0202(15) -0.0102(14)
C13 0.0442(19) 0.0335(17) 0.0450(19) -0.0091(14) 0.0194(15) -0.0061(14)
C14 0.0286(15) 0.0277(15) 0.0367(16) 0.0004(12) 0.0014(13) -0.0010(12)
C15 0.0260(15) 0.0320(16) 0.0456(18) -0.0018(13) 0.0102(13) -0.0021(12)
C16 0.0305(15) 0.0280(15) 0.0408(17) -0.0068(13) 0.0076(13) 0.0016(12)
C17 0.0301(16) 0.0289(15) 0.0360(16) 0.0019(13) -0.0009(13) -0.0018(12)
C18 0.055(3) 0.051(2) 0.106(4) -0.029(2) -0.022(2) 0.0100(19)
C19 0.064(3) 0.047(2) 0.082(3) -0.023(2) 0.022(2) -0.0104(19)

loop_
_atom_type_symbol
_atom_type_description
_atom_type_scat_dispersion_real
_atom_type_scat_dispersion_imag
_atom_type_scat_source
C C 0.0033 0.0016 'International Tables Vol C Tables 4.2.6.8 and 6.1.1.4'
H H 0.0000 0.0000 'International Tables Vol C Tables 4.2.6.8 and 6.1.1.4'
O O 0.0106 0.0060 'International Tables Vol C Tables 4.2.6.8 and 6.1.1.4'
F F 0.0171 0.0103 'International Tables Vol C Tables 4.2.6.8 and 6.1.1.4'
Ni Ni 0.3393 1.1124 'International Tables Vol C Tables 4.2.6.8 and 6.1.1.4'

loop_
_geom_angle_atom_site_label_1
_geom_angle_atom_site_label_2
_geom_angle_atom_site_label_3
_geom_angle
_geom_angle_site_symmetry_1
_geom_angle_site_symmetry_3
_geom_angle_publ_flag
O6 Ni1 O6 180.00(16) 3_656 . ?
O6 Ni1 O5 90.77(13) 3_656 . ?
O6 Ni1 O5 89.23(13) . . ?
O6 Ni1 O5 89.23(13) 3_656 3_656 ?
O6 Ni1 O5 90.77(13) . 3_656 ?
O5 Ni1 O5 180.00(18) . 3_656 ?
O6 Ni1 O1 89.85(9) 3_656 . ?
O6 Ni1 O1 90.15(9) . . ?
O5 Ni1 O1 91.47(11) . . ?
O5 Ni1 O1 88.53(11) 3_656 . ?
O6 Ni1 O1 90.15(9) 3_656 3_656 ?
O6 Ni1 O1 89.85(9) . 3_656 ?
O5 Ni1 O1 88.53(11) . 3_656 ?
O5 Ni1 O1 91.47(11) 3_656 3_656 ?
O1 Ni1 O1 180.00(7) . 3_656 ?
O8 Ni2 O8 180.000(1) 3_666 . ?
O8 Ni2 O7 88.67(11) 3_666 3_666 ?
O8 Ni2 O7 91.33(11) . 3_666 ?
O8 Ni2 O7 91.33(11) 3_666 . ?
O8 Ni2 O7 88.67(11) . . ?
O7 Ni2 O7 180.000(1) 3_666 . ?
O8 Ni2 O3 88.96(8) 3_666 3_666 ?
O8 Ni2 O3 91.04(8) . 3_666 ?
O7 Ni2 O3 87.02(11) 3_666 3_666 ?
O7 Ni2 O3 92.98(10) . 3_666 ?
O8 Ni2 O3 91.04(8) 3_666 . ?
O8 Ni2 O3 88.96(8) . . ?
O7 Ni2 O3 92.98(10) 3_666 . ?
O7 Ni2 O3 87.02(11) . . ?
O3 Ni2 O3 180.0 3_666 . ?
C7 O1 Ni1 132.85(19) . . ?
C17 O3 Ni2 131.91(19) . . ?
Ni1 O5 H5A 126.7 . . ?
Ni1 O5 H5B 121.1 . . ?
H5A O5 H5B 106.3 . . ?
C18 O6 Ni1 134.3(2) . . ?
C18 O6 H6' 119.2 . . ?
Ni1 O6 H6' 106.6 . . ?
Ni2 O7 H7A 116.9 . . ?
Ni2 O7 H7B 117.0 . . ?
H7A O7 H7B 117.0 . . ?
C19 O8 Ni2 132.1(2) . . ?
C19 O8 H8' 115.5 . . ?
Ni2 O8 H8' 109.1 . . ?
C6 C1 C2 118.6(3) . . ?
C6 C1 C7 120.8(3) . . ?
C2 C1 C7 120.5(3) . . ?
C3 C2 C1 120.7(3) . . ?
C3 C2 H2 119.7 . . ?
C1 C2 H2 119.7 . . ?
C2 C3 C4 120.7(3) . . ?
C2 C3 H3 119.6 . . ?
C4 C3 H3 119.6 . . ?
C3 C4 C5 118.3(2) . . ?
C3 C4 C8 123.6(2) . . ?
C5 C4 C8 117.8(2) . . ?
C6 C5 C4 120.6(3) . . ?
C6 C5 H5 119.7 . . ?
C4 C5 H5 119.7 . . ?
C1 C6 C5 120.9(3) . . ?
C1 C6 H6 119.5 . . ?
C5 C6 H6 119.5 . . ?
O1 C7 O2 124.7(3) . . ?
O1 C7 C1 117.6(3) . . ?
O2 C7 C1 117.7(2) . . ?
C9 C8 C4 105.4(2) . . ?
C9 C8 C11 111.9(2) . . ?
C4 C8 C11 113.5(2) . . ?
C9 C8 C10 107.8(2) . . ?
C4 C8 C10 112.0(2) . . ?
C11 C8 C10 106.2(2) . . ?
F3 C9 F2 106.0(3) . . ?
F3 C9 F1 106.7(2) . . ?
F2 C9 F1 107.1(3) . . ?
F3 C9 C8 111.7(3) . . ?
F2 C9 C8 111.6(2) . . ?
F1 C9 C8 113.4(2) . . ?
F6 C10 F5 106.3(3) . . ?
F6 C10 F4 107.5(3) . . ?
F5 C10 F4 105.9(2) . . ?
F6 C10 C8 111.2(2) . . ?
F5 C10 C8 112.2(3) . . ?
F4 C10 C8 113.3(2) . . ?
C12 C11 C16 118.0(3) . . ?
C12 C11 C8 123.1(2) . . ?
C16 C11 C8 118.7(2) . . ?
C11 C12 C13 121.3(3) . . ?
C11 C12 H12 119.3 . . ?
C13 C12 H12 119.3 . . ?
C12 C13 C14 120.5(3) . . ?
C12 C13 H13 119.7 . . ?
C14 C13 H13 119.7 . . ?
C15 C14 C13 118.2(3) . . ?
C15 C14 C17 121.0(3) . . ?
C13 C14 C17 120.8(3) . . ?
C16 C15 C14 121.2(3) . . ?
C16 C15 H15 119.4 . . ?
C14 C15 H15 119.4 . . ?
C15 C16 C11 120.6(3) . . ?
C15 C16 H16 119.7 . . ?
C11 C16 H16 119.7 . . ?
O3 C17 O4 124.8(3) . . ?
O3 C17 C14 117.6(3) . . ?
O4 C17 C14 117.6(3) . . ?
O6 C18 H18A 109.5 . . ?
O6 C18 H18B 109.5 . . ?
H18A C18 H18B 109.5 . . ?
O6 C18 H18C 109.5 . . ?
H18A C18 H18C 109.5 . . ?
H18B C18 H18C 109.5 . . ?
O8 C19 H19A 109.5 . . ?
O8 C19 H19B 109.5 . . ?
H19A C19 H19B 109.5 . . ?
O8 C19 H19C 109.5 . . ?
H19A C19 H19C 109.5 . . ?
H19B C19 H19C 109.5 . . ?

loop_
_geom_bond_atom_site_label_1
_geom_bond_atom_site_label_2
_geom_bond_distance
_geom_bond_site_symmetry_2
_geom_bond_publ_flag
Ni1 O6 2.034(2) 3_656 ?
Ni1 O6 2.034(2) . ?
Ni1 O5 2.037(2) . ?
Ni1 O5 2.037(2) 3_656 ?
Ni1 O1 2.0478(19) . ?
Ni1 O1 2.0478(19) 3_656 ?
Ni2 O8 2.030(2) 3_666 ?
Ni2 O8 2.030(2) . ?
Ni2 O7 2.033(2) 3_666 ?
Ni2 O7 2.033(2) . ?
Ni2 O3 2.077(2) 3_666 ?
Ni2 O3 2.077(2) . ?
F1 C9 1.337(4) . ?
F2 C9 1.334(4) . ?
F3 C9 1.330(3) . ?
F4 C10 1.335(4) . ?
F5 C10 1.333(3) . ?
F6 C10 1.331(4) . ?
O1 C7 1.247(3) . ?
O2 C7 1.271(3) . ?
O3 C17 1.249(3) . ?
O4 C17 1.264(3) . ?
O5 H5A 0.8500 . ?
O5 H5B 0.8499 . ?
O6 C18 1.340(4) . ?
O6 H6' 0.8499 . ?
O7 H7A 0.8500 . ?
O7 H7B 0.8501 . ?
O8 C19 1.373(4) . ?
O8 H8' 0.8500 . ?
C1 C6 1.376(4) . ?
C1 C2 1.391(4) . ?
C1 C7 1.504(4) . ?
C2 C3 1.377(4) . ?
C2 H2 0.9300 . ?
C3 C4 1.388(4) . ?
C3 H3 0.9300 . ?
C4 C5 1.392(4) . ?
C4 C8 1.546(4) . ?
C5 C6 1.380(4) . ?
C5 H5 0.9300 . ?
C6 H6 0.9300 . ?
C8 C9 1.542(4) . ?
C8 C11 1.549(4) . ?
C8 C10 1.549(4) . ?
C11 C12 1.381(4) . ?
C11 C16 1.394(4) . ?
C12 C13 1.382(4) . ?
C12 H12 0.9300 . ?
C13 C14 1.389(4) . ?
C13 H13 0.9300 . ?
C14 C15 1.386(4) . ?
C14 C17 1.507(4) . ?
C15 C16 1.379(4) . ?
C15 H15 0.9300 . ?
C16 H16 0.9300 . ?
C18 H18A 0.9600 . ?
C18 H18B 0.9600 . ?
C18 H18C 0.9600 . ?
C19 H19A 0.9600 . ?
C19 H19B 0.9600 . ?
C19 H19C 0.9600 . ?

loop_
_geom_torsion_atom_site_label_1
_geom_torsion_atom_site_label_2
_geom_torsion_atom_site_label_3
_geom_torsion_atom_site_label_4
_geom_torsion
_geom_torsion_site_symmetry_1
_geom_torsion_site_symmetry_2
_geom_torsion_site_symmetry_3
_geom_torsion_site_symmetry_4
_geom_torsion_publ_flag
O6 Ni1 O1 C7 3.0(3) 3_656 . . . ?
O6 Ni1 O1 C7 -177.0(3) . . . . ?
O5 Ni1 O1 C7 93.7(3) . . . . ?
O5 Ni1 O1 C7 -86.3(3) 3_656 . . . ?
O8 Ni2 O3 C17 -167.3(3) 3_666 . . . ?
O8 Ni2 O3 C17 12.7(3) . . . . ?
O7 Ni2 O3 C17 104.0(3) 3_666 . . . ?
O7 Ni2 O3 C17 -76.0(3) . . . . ?
O5 Ni1 O6 C18 101.7(4) . . . . ?
O5 Ni1 O6 C18 -78.3(4) 3_656 . . . ?
O1 Ni1 O6 C18 10.3(4) . . . . ?
O1 Ni1 O6 C18 -169.7(4) 3_656 . . . ?
O7 Ni2 O8 C19 59.8(4) 3_666 . . . ?
O7 Ni2 O8 C19 -120.2(4) . . . . ?
O3 Ni2 O8 C19 -27.2(4) 3_666 . . . ?
O3 Ni2 O8 C19 152.8(4) . . . . ?
C6 C1 C2 C3 -3.0(5) . . . . ?
C7 C1 C2 C3 175.2(3) . . . . ?
C1 C2 C3 C4 -0.3(5) . . . . ?
C2 C3 C4 C5 3.3(5) . . . . ?
C2 C3 C4 C8 -169.7(3) . . . . ?
C3 C4 C5 C6 -3.0(4) . . . . ?
C8 C4 C5 C6 170.4(3) . . . . ?
C2 C1 C6 C5 3.3(5) . . . . ?
C7 C1 C6 C5 -174.9(3) . . . . ?
C4 C5 C6 C1 -0.3(5) . . . . ?
Ni1 O1 C7 O2 -1.7(5) . . . . ?
Ni1 O1 C7 C1 178.2(2) . . . . ?
C6 C1 C7 O1 -23.0(4) . . . . ?
C2 C1 C7 O1 158.9(3) . . . . ?
C6 C1 C7 O2 156.9(3) . . . . ?
C2 C1 C7 O2 -21.2(4) . . . . ?
C3 C4 C8 C9 96.2(3) . . . . ?
C5 C4 C8 C9 -76.8(3) . . . . ?
C3 C4 C8 C11 -141.1(3) . . . . ?
C5 C4 C8 C11 45.9(4) . . . . ?
C3 C4 C8 C10 -20.8(4) . . . . ?
C5 C4 C8 C10 166.2(3) . . . . ?
C4 C8 C9 F3 -46.0(3) . . . . ?
C11 C8 C9 F3 -169.8(2) . . . . ?
C10 C8 C9 F3 73.8(3) . . . . ?
C4 C8 C9 F2 72.4(3) . . . . ?
C11 C8 C9 F2 -51.4(3) . . . . ?
C10 C8 C9 F2 -167.7(2) . . . . ?
C4 C8 C9 F1 -166.6(2) . . . . ?
C11 C8 C9 F1 69.6(3) . . . . ?
C10 C8 C9 F1 -46.7(3) . . . . ?
C9 C8 C10 F6 -168.2(2) . . . . ?
C4 C8 C10 F6 -52.6(3) . . . . ?
C11 C8 C10 F6 71.8(3) . . . . ?
C9 C8 C10 F5 72.9(3) . . . . ?
C4 C8 C10 F5 -171.6(2) . . . . ?
C11 C8 C10 F5 -47.1(3) . . . . ?
C9 C8 C10 F4 -47.0(3) . . . . ?
C4 C8 C10 F4 68.6(3) . . . . ?
C11 C8 C10 F4 -167.0(2) . . . . ?
C9 C8 C11 C12 -19.3(4) . . . . ?
C4 C8 C11 C12 -138.4(3) . . . . ?
C10 C8 C11 C12 98.0(3) . . . . ?
C9 C8 C11 C16 165.4(3) . . . . ?
C4 C8 C11 C16 46.3(4) . . . . ?
C10 C8 C11 C16 -77.2(3) . . . . ?
C16 C11 C12 C13 2.0(5) . . . . ?
C8 C11 C12 C13 -173.3(3) . . . . ?
C11 C12 C13 C14 0.9(5) . . . . ?
C12 C13 C14 C15 -3.0(5) . . . . ?
C12 C13 C14 C17 174.7(3) . . . . ?
C13 C14 C15 C16 2.2(5) . . . . ?
C17 C14 C15 C16 -175.6(3) . . . . ?
C14 C15 C16 C11 0.8(5) . . . . ?
C12 C11 C16 C15 -2.9(4) . . . . ?
C8 C11 C16 C15 172.6(3) . . . . ?
Ni2 O3 C17 O4 -15.9(5) . . . . ?
Ni2 O3 C17 C14 163.5(2) . . . . ?
C15 C14 C17 O3 -13.5(4) . . . . ?
C13 C14 C17 O3 168.8(3) . . . . ?
C15 C14 C17 O4 166.0(3) . . . . ?
C13 C14 C17 O4 -11.8(4) . . . . ?
